data_2202453
loop_
_publ_author_name
'Lu, Liping'
'Zhu, Miaoli'

_publ_section_title Bis{<i>N</i>'-[(<i>E</i>)-amino(imino)methyl]morpholinocarboximidamido}copper(II)
_journal_issue 12
_journal_name_full 'Acta Crystallographica Section E'
_journal_page_first m1086
_journal_page_last m1088
_journal_paper_doi 10.1107/S1600536803024784
_journal_volume 59
_journal_year 2003
_chemical_formula_iupac '[Cu (C6 H12 N5 O)2]'
_chemical_formula_moiety 'C12 H24 Cu N10 O2'
_chemical_formula_sum 'C12 H24 Cu N10 O2'
_chemical_formula_weight 403.95
_chemical_name_common '[Bis(morpholinebiguanido)copper(II)]'
_chemical_name_systematic
;
Bis{N'-[(E)-amino(imino)methyl]morpholine-4-carboximidamido}copper(II)
;
_space_group_IT_number 14
_symmetry_cell_setting monoclinic
_symmetry_space_group_name_Hall '-P 2ybc'
_symmetry_space_group_name_H-M 'P 1 21/c 1'
_atom_sites_solution_hydrogens geom
_atom_sites_solution_primary direct
_atom_sites_solution_secondary difmap
_audit_creation_method SHELXL-97
_cell_angle_alpha 90.00
_cell_angle_beta 110.579(3)
_cell_angle_gamma 90.00
_cell_formula_units_Z 2
_cell_length_a 9.185(2)
_cell_length_b 12.681(3)
_cell_length_c 7.7791(17)
_cell_measurement_reflns_used 2289
_cell_measurement_temperature 293(2)
_cell_measurement_theta_max 26.71
_cell_measurement_theta_min 2.86
_cell_volume 848.3(3)
_computing_cell_refinement 'SAINT (Bruker, 2000)'
_computing_data_collection 'SMART (Bruker, 2000)'
_computing_data_reduction SAINT
_computing_molecular_graphics 'SHELXTL/PC (Sheldrick, 1999)'
_computing_publication_material SHELXTL/PC
_computing_structure_refinement 'SHELXL97 (Sheldrick, 1997)'
_computing_structure_solution 'SHELXS97 (Sheldrick, 1997)'
_diffrn_ambient_temperature 293(2)
_diffrn_measured_fraction_theta_full 0.997
_diffrn_measured_fraction_theta_max 0.997
_diffrn_measurement_device_type 'Bruker SMART 1K CCD area-detector'
_diffrn_measurement_method '\f and \w'
_diffrn_radiation_monochromator graphite
_diffrn_radiation_source 'fine-focus sealed tube'
_diffrn_radiation_type MoK\a
_diffrn_radiation_wavelength 0.71073
_diffrn_reflns_av_R_equivalents 0.0196
_diffrn_reflns_av_sigmaI/netI 0.0221
_diffrn_reflns_limit_h_max 10
_diffrn_reflns_limit_h_min -10
_diffrn_reflns_limit_k_max 14
_diffrn_reflns_limit_k_min -15
_diffrn_reflns_limit_l_max 8
_diffrn_reflns_limit_l_min -9
_diffrn_reflns_number 3429
_diffrn_reflns_theta_full 25.04
_diffrn_reflns_theta_max 25.04
_diffrn_reflns_theta_min 2.37
_diffrn_standards_number 0
_exptl_absorpt_coefficient_mu 1.319
_exptl_absorpt_correction_T_max 0.672
_exptl_absorpt_correction_T_min 0.602
_exptl_absorpt_correction_type multi-scan
_exptl_absorpt_process_details '(SADABS; Sheldrick, 2000)'
_exptl_crystal_colour red
_exptl_crystal_density_diffrn 1.582
_exptl_crystal_density_method 'not measured'
_exptl_crystal_description block
_exptl_crystal_F_000 422
_exptl_crystal_size_max 0.40
_exptl_crystal_size_mid 0.40
_exptl_crystal_size_min 0.30
_refine_diff_density_max 0.258
_refine_diff_density_min -0.191
_refine_ls_extinction_method none
_refine_ls_goodness_of_fit_ref 1.006
_refine_ls_hydrogen_treatment mixed
_refine_ls_matrix_type full
_refine_ls_number_parameters 131
_refine_ls_number_reflns 1501
_refine_ls_number_restraints 0
_refine_ls_restrained_S_all 1.006
_refine_ls_R_factor_all 0.0325
_refine_ls_R_factor_gt 0.0278
_refine_ls_shift/su_max 0.000
_refine_ls_shift/su_mean 0.000
_refine_ls_structure_factor_coef Fsqd
_refine_ls_weighting_details 'calc w = 1/[\s^2^(Fo^2^)+(0.0541P)^2^] where P = (Fo^2^+2Fc^2^)/3'
_refine_ls_weighting_scheme calc
_refine_ls_wR_factor_gt 0.0776
_refine_ls_wR_factor_ref 0.0796
_reflns_number_gt 1290
_reflns_number_total 1501
_reflns_threshold_expression I>2\s(I)
_cod_data_source_file cf6297.cif
_cod_data_source_block I
_cod_depositor_comments
;
The following automatic conversions were performed:
'_symmetry_cell_setting' value 'Monoclinic' changed to 'monoclinic'
according to '/home/saulius/struct/CIF-dictionaries/cif_core.dic'
dictionary named 'cif_core.dic' version 2.4.1 from 2010-06-29.

Automatic conversion script
Id: cif_fix_enum 1527 2010-12-29 10:47:43Z saulius 

The following automatic conversions were performed:

'_symmetry_cell_setting' value 'Monoclinic' changed to 'monoclinic'
according to /home/saulius/struct/CIF-dictionaries/cif_core.dic
dictionary named 'cif_core.dic' version 2.4.1 from 2010-06-29.

Automatic conversion script
Id: cif_fix_values 1715 2011-07-08 13:25:40Z adriana 
;
_cod_original_cell_volume 848.2(3)
_cod_original_sg_symbol_H-M 'P 21/c'
_cod_database_code 2202453
_cod_database_fobs_code 2202453

loop_
_symmetry_equiv_pos_as_xyz
'x, y, z'
'-x, y+1/2, -z+1/2'
'-x, -y, -z'
'x, -y-1/2, z-1/2'

loop_
_atom_site_label
_atom_site_fract_x
_atom_site_fract_y
_atom_site_fract_z
_atom_site_U_iso_or_equiv
_atom_site_adp_type
_atom_site_calc_flag
_atom_site_refinement_flags
_atom_site_occupancy
_atom_site_disorder_assembly
_atom_site_disorder_group
_atom_site_type_symbol
Cu1 0.5000 0.0000 0.0000 0.03620(16) Uani d S 1 . . Cu
N1 0.5966(2) -0.13334(13) 0.0812(2) 0.0445(4) Uani d . 1 . . N
N4 0.5623(2) 0.04069(18) 0.2567(2) 0.0496(5) Uani d . 1 . . N
N3 0.71007(19) -0.10693(12) 0.4040(2) 0.0391(4) Uani d . 1 . . N
C1 0.6759(2) -0.16354(15) 0.2495(3) 0.0368(4) Uani d . 1 . . C
O1 0.9448(2) 0.17340(14) 0.8413(2) 0.0674(5) Uani d . 1 . . O
C2 0.6648(3) -0.00545(14) 0.3987(3) 0.0372(5) Uani d . 1 . . C
N2 0.7297(3) -0.26515(15) 0.2771(3) 0.0500(5) Uani d . 1 . . N
N5 0.7386(2) 0.04864(15) 0.5576(2) 0.0497(5) Uani d . 1 . . N
C4 0.8296(4) 0.2210(2) 0.6889(4) 0.0690(7) Uani d . 1 . . C
H4A 0.8743 0.2377 0.5963 0.083 Uiso calc R 1 . . H
H4B 0.7964 0.2866 0.7279 0.083 Uiso calc R 1 . . H
C5 0.8597(3) 0.00126(15) 0.7127(4) 0.0531(6) Uani d . 1 . . C
H5A 0.8959 -0.0634 0.6746 0.064 Uiso calc R 1 . . H
H5B 0.8189 -0.0157 0.8086 0.064 Uiso calc R 1 . . H
C3 0.6908(3) 0.15111(18) 0.6061(3) 0.0580(6) Uani d . 1 . . C
H3A 0.6380 0.1412 0.6932 0.070 Uiso calc R 1 . . H
H3B 0.6187 0.1844 0.4971 0.070 Uiso calc R 1 . . H
C6 0.9912(3) 0.0773(2) 0.7837(3) 0.0621(7) Uani d . 1 . . C
H6A 1.0728 0.0456 0.8865 0.075 Uiso calc R 1 . . H
H6B 1.0336 0.0916 0.6882 0.075 Uiso calc R 1 . . H
H1 0.601(3) -0.1791(17) 0.001(3) 0.052(6) Uiso d . 1 . . H
H2A 0.723(3) -0.2983(18) 0.174(3) 0.046(6) Uiso d . 1 . . H
H2B 0.800(3) -0.2720(17) 0.360(3) 0.039(7) Uiso d . 1 . . H
H4 0.544(3) 0.0962(19) 0.270(3) 0.044(7) Uiso d . 1 . . H

loop_
_atom_site_aniso_label
_atom_site_aniso_U_11
_atom_site_aniso_U_22
_atom_site_aniso_U_33
_atom_site_aniso_U_12
_atom_site_aniso_U_13
_atom_site_aniso_U_23
Cu1 0.0385(2) 0.0375(2) 0.0280(2) 0.00189(13) 0.00592(16) -0.00119(12)
N1 0.0569(11) 0.0387(9) 0.0335(9) 0.0064(8) 0.0104(8) -0.0052(8)
N4 0.0641(13) 0.0408(11) 0.0341(10) 0.0144(10) 0.0051(9) -0.0044(9)
N3 0.0428(9) 0.0389(9) 0.0320(9) 0.0012(7) 0.0086(7) 0.0004(7)
C1 0.0367(10) 0.0374(10) 0.0368(11) 0.0000(8) 0.0134(9) 0.0021(8)
O1 0.0726(11) 0.0763(12) 0.0487(9) -0.0258(9) 0.0155(9) -0.0199(8)
C2 0.0374(12) 0.0411(12) 0.0315(11) -0.0039(8) 0.0103(9) -0.0017(7)
N2 0.0646(14) 0.0398(11) 0.0413(12) 0.0073(9) 0.0130(11) 0.0033(9)
N5 0.0537(11) 0.0468(11) 0.0359(10) 0.0021(9) 0.0000(8) -0.0076(8)
C4 0.102(2) 0.0539(15) 0.0581(16) -0.0198(14) 0.0362(15) -0.0169(12)
C5 0.0560(15) 0.0541(15) 0.0354(14) -0.0066(10) -0.0009(11) 0.0015(8)
C3 0.0669(15) 0.0579(15) 0.0448(13) 0.0034(12) 0.0142(11) -0.0129(11)
C6 0.0501(14) 0.0817(19) 0.0467(14) -0.0125(13) 0.0072(11) -0.0070(12)

loop_
_atom_type_symbol
_atom_type_description
_atom_type_scat_dispersion_real
_atom_type_scat_dispersion_imag
_atom_type_scat_source
C C 0.0033 0.0016 'International Tables Vol C Tables 4.2.6.8 and 6.1.1.4'
H H 0.0000 0.0000 'International Tables Vol C Tables 4.2.6.8 and 6.1.1.4'
N N 0.0061 0.0033 'International Tables Vol C Tables 4.2.6.8 and 6.1.1.4'
O O 0.0106 0.0060 'International Tables Vol C Tables 4.2.6.8 and 6.1.1.4'
Cu Cu 0.3201 1.2651 'International Tables Vol C Tables 4.2.6.8 and 6.1.1.4'

loop_
_geom_angle_atom_site_label_1
_geom_angle_atom_site_label_2
_geom_angle_atom_site_label_3
_geom_angle_site_symmetry_1
_geom_angle_site_symmetry_3
_geom_angle
_geom_angle_publ_flag
N1 Cu1 N1 . 3_655 180.00(12) ?
N1 Cu1 N4 . 3_655 92.26(8) ?
N1 Cu1 N4 3_655 3_655 87.74(8) ?
N1 Cu1 N4 . . 87.74(8) y
N1 Cu1 N4 3_655 . 92.26(8) ?
N4 Cu1 N4 3_655 . 180.00(12) ?
C1 N1 Cu1 . . 128.21(14) y
C1 N1 H1 . . 112.0(15) ?
Cu1 N1 H1 . . 119.3(15) ?
C2 N4 Cu1 . . 127.74(17) y
C2 N4 H4 . . 116.1(17) ?
Cu1 N4 H4 . . 113.3(17) ?
C1 N3 C2 . . 120.80(18) y
N1 C1 N3 . . 127.72(18) y
N1 C1 N2 . . 118.31(18) y
N3 C1 N2 . . 113.96(18) y
C6 O1 C4 . . 108.79(17) y
N4 C2 N3 . . 125.0(2) y
N4 C2 N5 . . 121.26(19) y
N3 C2 N5 . . 113.69(19) y
C1 N2 H2A . . 113.4(15) ?
C1 N2 H2B . . 113.7(18) ?
H2A N2 H2B . . 120(2) ?
C2 N5 C5 . . 122.34(19) y
C2 N5 C3 . . 125.51(18) y
C5 N5 C3 . . 111.37(17) y
O1 C4 C3 . . 112.3(2) ?
O1 C4 H4A . . 109.1 ?
C3 C4 H4A . . 109.1 ?
O1 C4 H4B . . 109.1 ?
C3 C4 H4B . . 109.1 ?
H4A C4 H4B . . 107.9 ?
N5 C5 C6 . . 108.94(18) ?
N5 C5 H5A . . 109.9 ?
C6 C5 H5A . . 109.9 ?
N5 C5 H5B . . 109.9 ?
C6 C5 H5B . . 109.9 ?
H5A C5 H5B . . 108.3 ?
N5 C3 C4 . . 110.4(2) ?
N5 C3 H3A . . 109.6 ?
C4 C3 H3A . . 109.6 ?
N5 C3 H3B . . 109.6 ?
C4 C3 H3B . . 109.6 ?
H3A C3 H3B . . 108.1 ?
O1 C6 C5 . . 112.3(2) ?
O1 C6 H6A . . 109.1 ?
C5 C6 H6A . . 109.1 ?
O1 C6 H6B . . 109.1 ?
C5 C6 H6B . . 109.1 ?
H6A C6 H6B . . 107.9 ?

loop_
_geom_bond_atom_site_label_1
_geom_bond_atom_site_label_2
_geom_bond_site_symmetry_2
_geom_bond_distance
_geom_bond_publ_flag
Cu1 N1 . 1.9107(17) y
Cu1 N1 3_655 1.9107(17) ?
Cu1 N4 3_655 1.9437(18) ?
Cu1 N4 . 1.9437(18) y
N1 C1 . 1.312(3) y
N1 H1 . 0.86(2) ?
N4 C2 . 1.311(3) y
N4 H4 . 0.74(2) ?
N3 C1 . 1.339(3) y
N3 C2 . 1.348(2) y
C1 N2 . 1.370(3) y
O1 C6 . 1.415(3) y
O1 C4 . 1.416(4) y
C2 N5 . 1.367(3) y
N2 H2A . 0.89(2) ?
N2 H2B . 0.74(2) ?
N5 C5 . 1.453(3) y
N5 C3 . 1.463(3) y
C4 C3 . 1.499(4) ?
C4 H4A . 0.970 ?
C4 H4B . 0.970 ?
C5 C6 . 1.491(3) ?
C5 H5A . 0.970 ?
C5 H5B . 0.970 ?
C3 H3A . 0.970 ?
C3 H3B . 0.970 ?
C6 H6A . 0.970 ?
C6 H6B . 0.970 ?

loop_
_geom_hbond_atom_site_label_D
_geom_hbond_atom_site_label_H
_geom_hbond_atom_site_label_A
_geom_hbond_site_symmetry_A
_geom_hbond_distance_DH
_geom_hbond_distance_HA
_geom_hbond_distance_DA
_geom_hbond_angle_DHA
_geom_hbond_publ_flag
N2 H2A N3 4 0.89(2) 2.39(3) 3.274(3) 178(2) y
N1 H1 N2 4 0.86(2) 2.53(2) 3.284(3) 146.8(19) y

loop_
_geom_torsion_atom_site_label_1
_geom_torsion_atom_site_label_2
_geom_torsion_atom_site_label_3
_geom_torsion_atom_site_label_4
_geom_torsion_site_symmetry_1
_geom_torsion
_geom_torsion_publ_flag
N4 Cu1 N1 C1 3_655 175.89(19) ?
N4 Cu1 N1 C1 . -4.11(19) y
N1 Cu1 N4 C2 . 15.3(2) y
N1 Cu1 N4 C2 3_655 -164.7(2) ?
Cu1 N1 C1 N3 . -1.3(3) y
Cu1 N1 C1 N2 . 177.28(15) y
C2 N3 C1 N1 . -1.4(3) y
C2 N3 C1 N2 . 179.99(19) y
Cu1 N4 C2 N3 . -22.7(3) y
Cu1 N4 C2 N5 . 156.06(18) y
C1 N3 C2 N4 . 13.8(3) y
C1 N3 C2 N5 . -165.08(19) y
N4 C2 N5 C5 . -176.0(2) ?
N3 C2 N5 C5 . 2.9(3) ?
N4 C2 N5 C3 . 15.0(4) ?
N3 C2 N5 C3 . -166.1(2) ?
C6 O1 C4 C3 . 58.2(3) ?
C2 N5 C5 C6 . 135.0(2) ?
C3 N5 C5 C6 . -54.6(3) ?
C2 N5 C3 C4 . -137.1(2) ?
C5 N5 C3 C4 . 52.9(3) ?
O1 C4 C3 N5 . -54.9(3) ?
C4 O1 C6 C5 . -60.9(3) ?
N5 C5 C6 O1 . 59.5(3) ?
